data_7035245
loop_
_publ_author_name
'Utochnikova, V. V.'
'Kovalenko, A. D.'
'Burlov, A. S.'
'Marciniak, L.'
'Ananyev, I. V.'
'Kalyakina, A. S.'
'Kurchavov, N. A.'
'Kuzmina, N. P.'

_publ_section_title
;
 Lanthanide complexes with 2-(tosylamino)benzylidene-N-benzoylhydrazone,
 which exhibit high NIR emission.
;
_journal_issue 28
_journal_name_full 'Dalton transactions (Cambridge, England : 2003)'
_journal_page_first 12660
_journal_page_last 12669
_journal_paper_doi 10.1039/c5dt01161b
_journal_volume 44
_journal_year 2015
_chemical_formula_moiety 'C84 H72 K4 N12 O14 S4'
_chemical_formula_sum 'C84 H72 K4 N12 O14 S4'
_chemical_formula_weight 1758.17
_space_group_crystal_system monoclinic
_space_group_IT_number 14
_space_group_name_Hall '-P 2ybc'
_space_group_name_H-M_alt 'P 1 21/c 1'
_symmetry_space_group_name_Hall '-P 2ybc'
_symmetry_space_group_name_H-M 'P 1 21/c 1'
_atom_sites_solution_hydrogens mixed
_audit_creation_method SHELXL-2014/6
_audit_update_record
;
2015-03-16 deposited with the CCDC.
2015-05-27 downloaded from the CCDC.
;
_cell_angle_alpha 90
_cell_angle_beta 90.749(5)
_cell_angle_gamma 90
_cell_formula_units_Z 4
_cell_length_a 14.873(4)
_cell_length_b 31.050(8)
_cell_length_c 17.737(4)
_cell_measurement_reflns_used 853
_cell_measurement_temperature 120(2)
_cell_measurement_theta_max 25
_cell_measurement_theta_min 3
_cell_volume 8190(4)
_computing_cell_refinement 'Bruker SAINT'
_computing_data_collection 'Bruker APEX II'
_computing_data_reduction 'Bruker SAINT'
_computing_molecular_graphics 'Bruker SHELXTL'
_computing_publication_material 'Bruker SHELXTL'
_computing_structure_refinement 'SHELXL-97 (Sheldrick, 1997)'
_computing_structure_solution 'SHELXS-97 (Sheldrick, 1997)'
_diffrn_ambient_temperature 120(2)
_diffrn_measured_fraction_theta_full 1.000
_diffrn_measured_fraction_theta_max 0.970
_diffrn_measurement_device_type 'Bruker APEX II CCD area detector''
_diffrn_measurement_method 'omega scans'
_diffrn_radiation_type MoK\a
_diffrn_radiation_wavelength 0.71073
_diffrn_reflns_av_R_equivalents 0.1369
_diffrn_reflns_av_unetI/netI 0.1624
_diffrn_reflns_laue_measured_fraction_full 1.000
_diffrn_reflns_laue_measured_fraction_max 0.970
_diffrn_reflns_limit_h_max 18
_diffrn_reflns_limit_h_min -16
_diffrn_reflns_limit_k_max 39
_diffrn_reflns_limit_k_min -39
_diffrn_reflns_limit_l_max 19
_diffrn_reflns_limit_l_min -22
_diffrn_reflns_number 55854
_diffrn_reflns_point_group_measured_fraction_full 1.000
_diffrn_reflns_point_group_measured_fraction_max 0.970
_diffrn_reflns_theta_full 25.242
_diffrn_reflns_theta_max 27.000
_diffrn_reflns_theta_min 0.656
_exptl_absorpt_coefficient_mu 0.392
_exptl_absorpt_correction_T_max 0.996
_exptl_absorpt_correction_T_min 0.950
_exptl_absorpt_correction_type multi-scan
_exptl_absorpt_process_details SADABS
_exptl_crystal_density_diffrn 1.426
_exptl_crystal_F_000 3648
_exptl_crystal_size_max 0.130
_exptl_crystal_size_mid 0.110
_exptl_crystal_size_min 0.010
_refine_diff_density_max 1.390
_refine_diff_density_min -0.687
_refine_diff_density_rms 0.119
_refine_ls_extinction_method none
_refine_ls_goodness_of_fit_ref 0.987
_refine_ls_hydrogen_treatment constr
_refine_ls_matrix_type full
_refine_ls_number_parameters 1068
_refine_ls_number_reflns 17806
_refine_ls_number_restraints 18
_refine_ls_restrained_S_all 0.988
_refine_ls_R_factor_all 0.1584
_refine_ls_R_factor_gt 0.0765
_refine_ls_shift/su_max 0.044
_refine_ls_shift/su_mean 0.000
_refine_ls_structure_factor_coef Fsqd
_refine_ls_weighting_details 'w=1/[\s^2^(Fo^2^)+(0.1043P)^2^] where P=(Fo^2^+2Fc^2^)/3'
_refine_ls_weighting_scheme calc
_refine_ls_wR_factor_gt 0.1771
_refine_ls_wR_factor_ref 0.2236
_reflns_Friedel_coverage 0.000
_reflns_number_gt 9401
_reflns_number_total 17806
_reflns_threshold_expression I>2\s(I)
_cod_data_source_file c5dt01161b2.cif
_cod_data_source_block a
_cod_depositor_comments 'Adding full bibliography for 7035245.cif.'
_cod_original_cell_volume 8190(3)
_cod_database_code 7035245
_shelx_space_group_comment
;
The symmetry employed for this shelxl refinement is uniquely defined
by the following loop, which should always be used as a source of
symmetry information in preference to the above space-group names.
They are only intended as comments.
;
_shelx_estimated_absorpt_t_min 0.951
_shelx_estimated_absorpt_t_max 0.996
_shelxl_version_number 2014/6

loop_
_space_group_symop_operation_xyz
'x, y, z'
'-x, y+1/2, -z+1/2'
'-x, -y, -z'
'x, -y-1/2, z-1/2'

loop_
_atom_site_label
_atom_site_type_symbol
_atom_site_fract_x
_atom_site_fract_y
_atom_site_fract_z
_atom_site_U_iso_or_equiv
_atom_site_adp_type
_atom_site_occupancy
_atom_site_site_symmetry_order
_atom_site_calc_flag
_atom_site_refinement_flags_posn
_atom_site_refinement_flags_adp
K3 K 0.13141(9) 0.26662(4) -0.30130(7) 0.0194(3) Uani 1 1 d . .
K2 K -0.36626(9) 0.26572(4) 0.06192(8) 0.0200(3) Uani 1 1 d . .
K1 K -0.13781(10) 0.27946(5) 0.12670(8) 0.0249(3) Uani 1 1 d . .
K4 K 0.36430(10) 0.28096(5) -0.35666(8) 0.0264(3) Uani 1 1 d . .
S1B S 0.02466(10) 0.17493(5) -0.24324(8) 0.0149(3) Uani 1 1 d . .
S1A S -0.47695(10) 0.17536(5) 0.00696(8) 0.0153(3) Uani 1 1 d . .
S1C S -0.05649(10) 0.17439(5) -0.75966(8) 0.0148(3) Uani 1 1 d . .
S1 S -0.55431(10) 0.17479(4) 0.52290(8) 0.0141(3) Uani 1 1 d . .
O1B O -0.2456(3) 0.33169(13) 0.0307(2) 0.0205(9) Uani 1 1 d . .
O1A O -0.7534(3) 0.33217(13) -0.2649(2) 0.0218(10) Uani 1 1 d . .
O1W O 0.2366(3) 0.22033(13) -0.3997(2) 0.0205(9) Uani 1 1 d . .
H1WA H 0.2708 0.2066 -0.4294 0.025 Uiso 1 1 d R U
H1WB H 0.2275 0.2469 -0.4082 0.025 Uiso 1 1 d R U
O1 O -0.2915(3) 0.31005(13) 0.1968(2) 0.0239(10) Uani 1 1 d . .
O1C O 0.2063(3) 0.31036(14) -0.4289(2) 0.0259(10) Uani 1 1 d . .
O2B O 0.0183(3) 0.19843(12) -0.3145(2) 0.0166(9) Uani 1 1 d . .
O2A O -0.3946(3) 0.18584(13) -0.0336(2) 0.0199(9) Uani 1 1 d . .
O2W O -0.2681(3) 0.21898(14) 0.1647(2) 0.0231(10) Uani 1 1 d . .
H2WA H -0.2324 0.2060 0.1949 0.028 Uiso 1 1 d R U
H2WB H -0.2751 0.2456 0.1739 0.028 Uiso 1 1 d R U
O2 O -0.6499(3) 0.17511(13) 0.5015(2) 0.0183(9) Uani 1 1 d . .
O2C O -0.1496(3) 0.17614(13) -0.7344(2) 0.0171(9) Uani 1 1 d . .
O3B O 0.1093(3) 0.18311(13) -0.2019(2) 0.0195(9) Uani 1 1 d . .
O3A O -0.4837(3) 0.19820(12) 0.0781(2) 0.0172(9) Uani 1 1 d . .
O3 O -0.5316(3) 0.20117(12) 0.5887(2) 0.0182(9) Uani 1 1 d . .
O3C O -0.0395(3) 0.20089(12) -0.8254(2) 0.0179(9) Uani 1 1 d . .
N1B N -0.2116(4) 0.30376(15) -0.0847(3) 0.0191(11) Uani 1 1 d . .
N1A N -0.7216(3) 0.30445(15) -0.1473(3) 0.0171(11) Uani 1 1 d . .
N1 N -0.3502(4) 0.29741(15) 0.3128(3) 0.0194(11) Uani 1 1 d . .
N1C N 0.1508(3) 0.29919(15) -0.5479(3) 0.0181(11) Uani 1 1 d . .
N2B N -0.1906(3) 0.26371(16) -0.0535(3) 0.0203(11) Uani 1 1 d . .
N2A N -0.6996(3) 0.26471(15) -0.1800(3) 0.0172(11) Uani 1 1 d . .
N2 N -0.3733(3) 0.25584(15) 0.2926(3) 0.0167(11) Uani 1 1 d . .
N2C N 0.1278(3) 0.25708(15) -0.5286(3) 0.0169(11) Uani 1 1 d . .
N3B N -0.0604(3) 0.18427(15) -0.1991(3) 0.0178(11) Uani 1 1 d . .
N3A N -0.5640(3) 0.18235(15) -0.0356(3) 0.0186(11) Uani 1 1 d . U
N3 N -0.4897(3) 0.18771(15) 0.4595(3) 0.0153(10) Uani 1 1 d . U
N3C N 0.0153(3) 0.18626(16) -0.6980(3) 0.0164(11) Uani 1 1 d . .
C1B C -0.2379(4) 0.33586(19) -0.0390(3) 0.0185(13) Uani 1 1 d . .
C1A C -0.7476(4) 0.33672(18) -0.1956(3) 0.0167(13) Uani 1 1 d . .
C1 C -0.3109(4) 0.3232(2) 0.2598(3) 0.0185(13) Uani 1 1 d . .
C1C C 0.1900(4) 0.32406(19) -0.4925(3) 0.0174(13) Uani 1 1 d . .
C2B C -0.2587(4) 0.37707(18) -0.0782(3) 0.0170(13) Uani 1 1 d . .
C2A C -0.7679(4) 0.37910(18) -0.1589(4) 0.0186(13) Uani 1 1 d . .
C2 C -0.2981(4) 0.36902(19) 0.2831(3) 0.0184(13) Uani 1 1 d . .
C2C C 0.2083(4) 0.36968(19) -0.5142(3) 0.0204(13) Uani 1 1 d . .
C3B C -0.2427(5) 0.41540(19) -0.0390(4) 0.0242(14) Uani 1 1 d . .
H3BA H -0.2205 0.4146 0.0114 0.029 Uiso 1 1 calc R U
C3A C -0.7684(5) 0.4150(2) -0.2057(4) 0.0290(16) Uani 1 1 d . .
H3AA H -0.7559 0.4119 -0.2578 0.035 Uiso 1 1 calc R U
C3 C -0.3037(5) 0.3992(2) 0.2261(4) 0.0355(18) Uani 1 1 d . .
H3A H -0.3096 0.3902 0.1750 0.043 Uiso 1 1 calc R U
C3C C 0.2178(5) 0.3987(2) -0.4557(4) 0.0326(17) Uani 1 1 d . .
H3CA H 0.2142 0.3890 -0.4050 0.039 Uiso 1 1 calc R U
C4B C -0.2596(5) 0.4549(2) -0.0744(4) 0.0313(16) Uani 1 1 d . .
H4BA H -0.2481 0.4811 -0.0484 0.038 Uiso 1 1 calc R U
C4A C -0.7869(5) 0.4553(2) -0.1765(4) 0.0388(19) Uani 1 1 d . .
H4AA H -0.7882 0.4798 -0.2085 0.047 Uiso 1 1 calc R U
C4 C -0.3006(6) 0.4428(3) 0.2438(5) 0.047(2) Uani 1 1 d . U
H4A H -0.3076 0.4636 0.2050 0.056 Uiso 1 1 calc R U
C4C C 0.2328(5) 0.4423(2) -0.4710(4) 0.039(2) Uani 1 1 d . .
H4CA H 0.2385 0.4623 -0.4306 0.047 Uiso 1 1 calc R U
C5B C -0.2932(5) 0.4557(2) -0.1475(4) 0.0289(16) Uani 1 1 d . .
H5BA H -0.3036 0.4825 -0.1719 0.035 Uiso 1 1 calc R U
C5A C -0.8034(5) 0.4598(2) -0.1004(4) 0.0340(18) Uani 1 1 d . .
H5AA H -0.8141 0.4876 -0.0800 0.041 Uiso 1 1 calc R U
C5 C -0.2872(6) 0.4560(2) 0.3180(4) 0.043(2) Uani 1 1 d . .
H5A H -0.2832 0.4859 0.3296 0.051 Uiso 1 1 calc R U
C5C C 0.2391(5) 0.4563(2) -0.5438(4) 0.0359(18) Uani 1 1 d . .
H5CA H 0.2492 0.4859 -0.5540 0.043 Uiso 1 1 calc R U
C6B C -0.3112(5) 0.4184(2) -0.1844(4) 0.0260(15) Uani 1 1 d . .
H6BA H -0.3373 0.4194 -0.2336 0.031 Uiso 1 1 calc R U
C6A C -0.8046(5) 0.4245(2) -0.0543(4) 0.0281(16) Uani 1 1 d . .
H6AA H -0.8170 0.4277 -0.0022 0.034 Uiso 1 1 calc R U
C6 C -0.2798(5) 0.4261(2) 0.3739(4) 0.0342(17) Uani 1 1 d . .
H6A H -0.2699 0.4352 0.4245 0.041 Uiso 1 1 calc R U
C6C C 0.2308(5) 0.4272(2) -0.6028(4) 0.0310(16) Uani 1 1 d . .
H6CA H 0.2354 0.4370 -0.6533 0.037 Uiso 1 1 calc R U
C7B C -0.2924(4) 0.3789(2) -0.1517(3) 0.0199(13) Uani 1 1 d . .
H7BA H -0.3025 0.3531 -0.1793 0.024 Uiso 1 1 calc R U
C7A C -0.7874(4) 0.38370(19) -0.0843(4) 0.0196(13) Uani 1 1 d . .
H7AA H -0.7893 0.3591 -0.0526 0.024 Uiso 1 1 calc R U
C7 C -0.2867(5) 0.3824(2) 0.3579(4) 0.0262(15) Uani 1 1 d . .
H7A H -0.2838 0.3618 0.3974 0.031 Uiso 1 1 calc R U
C7C C 0.2159(4) 0.3843(2) -0.5888(4) 0.0244(14) Uani 1 1 d . .
H7CA H 0.2108 0.3646 -0.6295 0.029 Uiso 1 1 calc R U
C8B C -0.1558(4) 0.23787(19) -0.1002(3) 0.0172(13) Uani 1 1 d . .
H8BA H -0.1484 0.2465 -0.1511 0.021 Uiso 1 1 calc R U
C8A C -0.6632(4) 0.23781(19) -0.1336(3) 0.0186(13) Uani 1 1 d . .
H8AA H -0.6553 0.2455 -0.0821 0.022 Uiso 1 1 calc R U
C8 C -0.4246(4) 0.23752(19) 0.3405(3) 0.0173(13) Uani 1 1 d . .
H8A H -0.4385 0.2520 0.3861 0.021 Uiso 1 1 calc R U
C8C C 0.0786(4) 0.23788(18) -0.5786(3) 0.0166(12) Uani 1 1 d . .
H8CA H 0.0640 0.2520 -0.6247 0.020 Uiso 1 1 calc R U
C9B C -0.1265(4) 0.19434(18) -0.0759(3) 0.0174(13) Uani 1 1 d . .
C9A C -0.6338(4) 0.19529(17) -0.1598(3) 0.0155(12) Uani 1 1 d . .
C9 C -0.4619(4) 0.19475(18) 0.3261(3) 0.0159(12) Uani 1 1 d . .
C9C C 0.0450(4) 0.19430(18) -0.5644(3) 0.0140(12) Uani 1 1 d . .
C10B C -0.1485(5) 0.1787(2) -0.0057(4) 0.0251(15) Uani 1 1 d . .
H10C H -0.1864 0.1952 0.0257 0.030 Uiso 1 1 calc R U
C10A C -0.6569(4) 0.1811(2) -0.2328(3) 0.0219(14) Uani 1 1 d . .
H10B H -0.6960 0.1980 -0.2635 0.026 Uiso 1 1 calc R U
C10 C -0.4653(4) 0.1780(2) 0.2527(3) 0.0209(13) Uani 1 1 d . .
H10A H -0.4402 0.1942 0.2127 0.025 Uiso 1 1 calc R U
C10C C 0.0445(4) 0.1779(2) -0.4911(3) 0.0216(14) Uani 1 1 d . .
H10D H 0.0680 0.1950 -0.4510 0.026 Uiso 1 1 calc R U
C11B C -0.1166(5) 0.1394(2) 0.0198(4) 0.0306(16) Uani 1 1 d . .
H11C H -0.1328 0.1287 0.0680 0.037 Uiso 1 1 calc R U
C11A C -0.6234(5) 0.1431(2) -0.2600(3) 0.0241(14) Uani 1 1 d . .
H11B H -0.6416 0.1332 -0.3086 0.029 Uiso 1 1 calc R U
C11 C -0.5041(4) 0.1385(2) 0.2372(3) 0.0206(14) Uani 1 1 d . .
H11A H -0.5052 0.1274 0.1872 0.025 Uiso 1 1 calc R U
C11C C 0.0109(4) 0.1375(2) -0.4753(3) 0.0217(14) Uani 1 1 d . .
H11D H 0.0116 0.1267 -0.4252 0.026 Uiso 1 1 calc R U
C12B C -0.0609(5) 0.1160(2) -0.0262(4) 0.0282(16) Uani 1 1 d . .
H12C H -0.0368 0.0895 -0.0085 0.034 Uiso 1 1 calc R U
C12A C -0.5632(5) 0.1190(2) -0.2170(3) 0.0247(15) Uani 1 1 d . .
H12B H -0.5372 0.0936 -0.2371 0.030 Uiso 1 1 calc R U
C12 C -0.5414(4) 0.1152(2) 0.2956(3) 0.0195(13) Uani 1 1 d . .
H12A H -0.5685 0.0880 0.2857 0.023 Uiso 1 1 calc R U
C12C C -0.0241(4) 0.11263(19) -0.5349(3) 0.0197(13) Uani 1 1 d . .
H12D H -0.0473 0.0847 -0.5250 0.024 Uiso 1 1 calc R U
C13B C -0.0390(4) 0.13021(19) -0.0976(3) 0.0215(14) Uani 1 1 d . .
H13C H -0.0001 0.1135 -0.1280 0.026 Uiso 1 1 calc R U
C13A C -0.5410(4) 0.13219(19) -0.1445(3) 0.0203(13) Uani 1 1 d . .
H13B H -0.4999 0.1155 -0.1153 0.024 Uiso 1 1 calc R U
C13 C -0.5394(4) 0.13125(19) 0.3676(3) 0.0194(13) Uani 1 1 d . .
H13A H -0.5661 0.1148 0.4065 0.023 Uiso 1 1 calc R U
C13C C -0.0251(4) 0.12849(18) -0.6080(3) 0.0172(13) Uani 1 1 d . .
H13D H -0.0502 0.1115 -0.6476 0.021 Uiso 1 1 calc R U
C14B C -0.0737(4) 0.16900(19) -0.1250(3) 0.0183(13) Uani 1 1 d . .
C14A C -0.5778(4) 0.16957(18) -0.1130(3) 0.0186(13) Uani 1 1 d . .
C14 C -0.4999(4) 0.17075(18) 0.3865(3) 0.0148(12) Uani 1 1 d . .
C14C C 0.0103(4) 0.16938(18) -0.6245(3) 0.0139(12) Uani 1 1 d . .
C15B C 0.0294(4) 0.12003(18) -0.2720(3) 0.0158(12) Uani 1 1 d . .
C15A C -0.4641(4) 0.12039(19) 0.0349(3) 0.0179(13) Uani 1 1 d . .
C15 C -0.5329(4) 0.12040(18) 0.5484(3) 0.0154(12) Uani 1 1 d . .
C15C C -0.0431(4) 0.11979(18) -0.7902(3) 0.0157(12) Uani 1 1 d . .
C16B C 0.1116(5) 0.1013(2) -0.2881(4) 0.0254(15) Uani 1 1 d . .
H16C H 0.1660 0.1165 -0.2789 0.030 Uiso 1 1 calc R U
C16A C -0.5371(5) 0.0936(2) 0.0380(4) 0.0275(15) Uani 1 1 d . .
H16B H -0.5935 0.1028 0.0182 0.033 Uiso 1 1 calc R U
C16 C -0.6011(4) 0.09190(19) 0.5604(3) 0.0196(13) Uani 1 1 d . .
H16A H -0.6618 0.1010 0.5544 0.024 Uiso 1 1 calc R U
C16C C 0.0398(5) 0.1064(2) -0.8103(4) 0.0316(17) Uani 1 1 d . .
H16D H 0.0898 0.1253 -0.8063 0.038 Uiso 1 1 calc R U
C17B C 0.1132(5) 0.0596(2) -0.3181(4) 0.0277(16) Uani 1 1 d . .
H17C H 0.1694 0.0463 -0.3279 0.033 Uiso 1 1 calc R U
C17A C -0.5285(5) 0.0525(2) 0.0703(4) 0.0344(18) Uani 1 1 d . .
H17B H -0.5792 0.0339 0.0710 0.041 Uiso 1 1 calc R U
C17 C -0.5825(5) 0.0497(2) 0.5813(4) 0.0280(16) Uani 1 1 d . .
H17A H -0.6309 0.0306 0.5909 0.034 Uiso 1 1 calc R U
C17C C 0.0511(5) 0.0643(2) -0.8369(4) 0.0376(18) Uani 1 1 d . .
H17D H 0.1090 0.0552 -0.8522 0.045 Uiso 1 1 calc R U
C18B C 0.0356(5) 0.0375(2) -0.3336(4) 0.0269(15) Uani 1 1 d . .
C18A C -0.4489(5) 0.0387(2) 0.1007(4) 0.0316(17) Uani 1 1 d . .
C18 C -0.4944(5) 0.03467(19) 0.5886(4) 0.0250(15) Uani 1 1 d . .
C18C C -0.0208(5) 0.0357(2) -0.8415(4) 0.0271(15) Uani 1 1 d . .
C19B C -0.0461(5) 0.05610(19) -0.3151(4) 0.0277(15) Uani 1 1 d . .
H19C H -0.1002 0.0404 -0.3228 0.033 Uiso 1 1 calc R U
C19A C -0.3740(5) 0.0661(2) 0.0960(4) 0.0337(17) Uani 1 1 d . .
H19B H -0.3176 0.0566 0.1154 0.040 Uiso 1 1 calc R U
C19 C -0.4255(5) 0.0634(2) 0.5735(4) 0.0266(15) Uani 1 1 d . .
H19A H -0.3649 0.0539 0.5762 0.032 Uiso 1 1 calc R U
C19C C -0.1026(5) 0.0503(2) -0.8193(4) 0.0265(15) Uani 1 1 d . .
H19D H -0.1524 0.0312 -0.8211 0.032 Uiso 1 1 calc R U
C20B C -0.0495(4) 0.09761(19) -0.2851(3) 0.0219(14) Uani 1 1 d . .
H20C H -0.1058 0.1104 -0.2738 0.026 Uiso 1 1 calc R U
C20A C -0.3804(4) 0.1071(2) 0.0637(3) 0.0238(14) Uani 1 1 d . .
H20B H -0.3294 0.1254 0.0613 0.029 Uiso 1 1 calc R U
C20 C -0.4442(4) 0.1061(2) 0.5546(3) 0.0237(14) Uani 1 1 d . .
H20A H -0.3962 0.1256 0.5458 0.028 Uiso 1 1 calc R U
C20C C -0.1159(5) 0.0923(2) -0.7940(3) 0.0244(15) Uani 1 1 d . .
H20D H -0.1739 0.1019 -0.7797 0.029 Uiso 1 1 calc R U
C21B C 0.0368(6) -0.0076(2) -0.3683(4) 0.0403(19) Uani 1 1 d . .
H21G H 0.0889 -0.0235 -0.3486 0.060 Uiso 1 1 calc R U
H21H H 0.0409 -0.0052 -0.4232 0.060 Uiso 1 1 calc R U
H21I H -0.0185 -0.0229 -0.3552 0.060 Uiso 1 1 calc R U
C21A C -0.4420(6) -0.0046(2) 0.1382(5) 0.049(2) Uani 1 1 d . .
H21D H -0.4966 -0.0101 0.1669 0.073 Uiso 1 1 calc R U
H21E H -0.3897 -0.0050 0.1723 0.073 Uiso 1 1 calc R U
H21F H -0.4352 -0.0270 0.0997 0.073 Uiso 1 1 calc R U
C21 C -0.4737(5) -0.0105(2) 0.6118(4) 0.0338(17) Uani 1 1 d . .
H21A H -0.4099 -0.0165 0.6035 0.051 Uiso 1 1 calc R U
H21B H -0.5105 -0.0305 0.5818 0.051 Uiso 1 1 calc R U
H21C H -0.4871 -0.0142 0.6654 0.051 Uiso 1 1 calc R U
C21C C -0.0063(5) -0.0099(2) -0.8711(4) 0.0351(17) Uani 1 1 d . .
H21J H -0.0473 -0.0297 -0.8457 0.053 Uiso 1 1 calc R U
H21K H 0.0560 -0.0187 -0.8610 0.053 Uiso 1 1 calc R U
H21L H -0.0184 -0.0106 -0.9255 0.053 Uiso 1 1 calc R U

loop_
_atom_site_aniso_label
_atom_site_aniso_U_11
_atom_site_aniso_U_22
_atom_site_aniso_U_33
_atom_site_aniso_U_23
_atom_site_aniso_U_13
_atom_site_aniso_U_12
K3 0.0181(7) 0.0190(6) 0.0211(7) -0.0044(5) 0.0033(6) -0.0021(5)
K2 0.0189(7) 0.0189(6) 0.0220(7) 0.0041(5) -0.0034(6) -0.0012(5)
K1 0.0183(7) 0.0267(7) 0.0296(8) 0.0047(6) -0.0044(6) -0.0019(6)
K4 0.0180(7) 0.0345(8) 0.0267(8) -0.0039(6) 0.0017(6) -0.0054(6)
S1B 0.0175(8) 0.0154(7) 0.0117(7) 0.0007(5) -0.0021(6) 0.0009(6)
S1A 0.0193(8) 0.0142(7) 0.0123(7) 0.0002(5) 0.0007(6) 0.0023(6)
S1C 0.0175(8) 0.0148(7) 0.0122(7) 0.0006(6) -0.0009(6) -0.0002(6)
S1 0.0171(8) 0.0148(7) 0.0104(7) 0.0000(5) 0.0002(6) -0.0010(6)
O1B 0.027(3) 0.018(2) 0.017(2) -0.0021(17) 0.0086(19) -0.0015(18)
O1A 0.025(3) 0.020(2) 0.020(2) 0.0006(17) -0.0041(19) -0.0015(18)
O1W 0.020(2) 0.019(2) 0.022(2) -0.0051(17) 0.0003(18) 0.0047(17)
O1 0.031(3) 0.023(2) 0.018(2) 0.0025(18) 0.007(2) -0.0012(19)
O1C 0.037(3) 0.025(2) 0.015(2) 0.0004(18) -0.008(2) -0.006(2)
O2B 0.023(2) 0.016(2) 0.011(2) 0.0021(16) -0.0004(17) -0.0009(17)
O2A 0.020(2) 0.022(2) 0.018(2) 0.0010(17) 0.0047(18) -0.0032(17)
O2W 0.025(3) 0.023(2) 0.021(2) 0.0040(18) -0.0082(19) 0.0075(18)
O2 0.014(2) 0.022(2) 0.019(2) -0.0008(17) -0.0035(17) 0.0025(17)
O2C 0.018(2) 0.020(2) 0.014(2) 0.0006(16) 0.0023(17) 0.0045(17)
O3B 0.018(2) 0.026(2) 0.014(2) -0.0022(17) -0.0023(17) -0.0023(18)
O3A 0.027(2) 0.019(2) 0.006(2) -0.0026(16) 0.0033(17) -0.0009(17)
O3 0.029(3) 0.019(2) 0.006(2) -0.0013(16) 0.0002(17) -0.0034(18)
O3C 0.032(3) 0.016(2) 0.0055(19) 0.0035(15) -0.0043(17) 0.0006(18)
N1B 0.027(3) 0.014(2) 0.016(3) -0.001(2) 0.004(2) 0.002(2)
N1A 0.020(3) 0.013(2) 0.018(3) -0.001(2) -0.004(2) 0.001(2)
N1 0.031(3) 0.013(2) 0.015(3) -0.0001(19) 0.006(2) -0.005(2)
N1C 0.023(3) 0.016(2) 0.016(3) -0.002(2) -0.004(2) -0.005(2)
N2B 0.022(3) 0.018(3) 0.021(3) 0.005(2) 0.004(2) 0.002(2)
N2A 0.023(3) 0.009(2) 0.019(3) -0.0007(19) -0.001(2) 0.002(2)
N2 0.022(3) 0.016(2) 0.013(2) 0.0050(19) -0.002(2) -0.002(2)
N2C 0.020(3) 0.015(2) 0.016(3) 0.0003(19) -0.001(2) 0.000(2)
N3B 0.016(3) 0.021(3) 0.017(3) -0.001(2) 0.005(2) 0.002(2)
N3A 0.016(2) 0.015(2) 0.025(3) -0.0162(19) 0.007(2) -0.0043(18)
N3 0.0158(13) 0.0163(13) 0.0139(13) -0.0023(9) 0.0021(9) -0.0021(9)
N3C 0.017(3) 0.025(3) 0.008(2) 0.0019(19) -0.004(2) -0.004(2)
C1B 0.013(3) 0.018(3) 0.024(3) 0.001(2) 0.008(3) -0.003(2)
C1A 0.020(3) 0.016(3) 0.014(3) 0.002(2) -0.005(2) -0.001(2)
C1 0.018(3) 0.025(3) 0.012(3) 0.004(2) 0.002(2) 0.002(3)
C1C 0.023(3) 0.017(3) 0.012(3) -0.004(2) 0.002(2) 0.002(2)
C2B 0.011(3) 0.018(3) 0.022(3) 0.001(2) 0.005(2) -0.001(2)
C2A 0.014(3) 0.016(3) 0.026(3) 0.001(2) -0.004(3) 0.002(2)
C2 0.017(3) 0.016(3) 0.022(3) 0.002(2) 0.003(3) -0.002(2)
C2C 0.024(4) 0.017(3) 0.020(3) 0.000(2) 0.003(3) -0.004(3)
C3B 0.030(4) 0.020(3) 0.023(3) 0.000(3) 0.000(3) 0.003(3)
C3A 0.033(4) 0.023(3) 0.030(4) 0.007(3) -0.001(3) 0.002(3)
C3 0.061(5) 0.023(4) 0.022(4) 0.007(3) -0.005(3) -0.011(3)
C3C 0.047(5) 0.023(4) 0.028(4) -0.010(3) 0.012(3) -0.010(3)
C4B 0.037(4) 0.017(3) 0.039(4) -0.004(3) 0.004(3) 0.003(3)
C4A 0.053(5) 0.018(4) 0.046(5) 0.005(3) 0.004(4) 0.002(3)
C4 0.064(4) 0.033(3) 0.042(4) 0.002(3) -0.012(3) -0.009(3)
C4C 0.046(5) 0.026(4) 0.045(5) -0.020(3) 0.019(4) -0.012(3)
C5B 0.031(4) 0.026(4) 0.030(4) 0.009(3) 0.005(3) 0.006(3)
C5A 0.044(5) 0.014(3) 0.044(5) -0.009(3) -0.004(4) 0.001(3)
C5 0.066(6) 0.021(4) 0.040(5) 0.003(3) -0.010(4) -0.011(4)
C5C 0.042(5) 0.018(3) 0.048(5) 0.003(3) 0.016(4) -0.004(3)
C6B 0.025(4) 0.035(4) 0.018(3) 0.004(3) 0.006(3) 0.007(3)
C6A 0.028(4) 0.030(4) 0.026(4) -0.006(3) -0.009(3) 0.004(3)
C6 0.043(5) 0.038(4) 0.022(4) -0.002(3) 0.010(3) -0.012(3)
C6C 0.038(4) 0.024(4) 0.031(4) 0.003(3) -0.011(3) -0.009(3)
C7B 0.012(3) 0.024(3) 0.024(3) -0.004(3) 0.000(3) 0.002(2)
C7A 0.014(3) 0.019(3) 0.026(4) 0.001(3) -0.004(3) 0.007(2)
C7 0.031(4) 0.020(3) 0.028(4) -0.002(3) 0.004(3) -0.001(3)
C7C 0.021(4) 0.024(3) 0.029(4) 0.003(3) -0.002(3) -0.004(3)
C8B 0.022(3) 0.017(3) 0.012(3) -0.004(2) -0.002(2) 0.002(2)
C8A 0.019(3) 0.019(3) 0.018(3) 0.004(2) 0.001(3) 0.001(2)
C8 0.014(3) 0.021(3) 0.017(3) 0.000(2) -0.001(2) 0.003(2)
C8C 0.019(3) 0.017(3) 0.014(3) -0.001(2) 0.002(2) 0.001(2)
C9B 0.020(3) 0.017(3) 0.016(3) 0.000(2) -0.001(3) -0.002(2)
C9A 0.022(3) 0.011(3) 0.013(3) 0.001(2) -0.004(2) 0.001(2)
C9 0.019(3) 0.020(3) 0.009(3) -0.001(2) 0.002(2) 0.002(2)
C9C 0.014(3) 0.016(3) 0.011(3) 0.002(2) 0.001(2) -0.002(2)
C10B 0.032(4) 0.022(3) 0.021(3) -0.004(3) 0.010(3) 0.000(3)
C10A 0.025(4) 0.024(3) 0.017(3) 0.000(3) -0.003(3) -0.001(3)
C10 0.027(4) 0.022(3) 0.014(3) 0.001(2) 0.002(3) -0.004(3)
C10C 0.025(4) 0.021(3) 0.018(3) -0.003(2) -0.003(3) -0.001(3)
C11B 0.042(5) 0.030(4) 0.021(4) 0.006(3) -0.001(3) -0.003(3)
C11A 0.034(4) 0.024(3) 0.015(3) -0.002(2) -0.002(3) 0.002(3)
C11 0.028(4) 0.027(3) 0.007(3) 0.000(2) 0.000(3) 0.004(3)
C11C 0.029(4) 0.024(3) 0.011(3) 0.002(2) 0.001(3) -0.002(3)
C12B 0.042(4) 0.022(3) 0.020(3) 0.005(3) -0.006(3) 0.000(3)
C12A 0.039(4) 0.018(3) 0.017(3) -0.002(2) -0.001(3) -0.001(3)
C12 0.017(3) 0.022(3) 0.019(3) -0.003(2) 0.001(3) 0.002(2)
C12C 0.024(4) 0.016(3) 0.019(3) 0.004(2) 0.002(3) -0.004(2)
C13B 0.026(4) 0.019(3) 0.019(3) 0.001(2) -0.003(3) 0.004(3)
C13A 0.019(3) 0.019(3) 0.023(3) 0.003(2) -0.003(3) 0.001(2)
C13 0.015(3) 0.021(3) 0.022(3) 0.002(2) 0.004(3) -0.002(2)
C13C 0.021(3) 0.017(3) 0.013(3) -0.002(2) -0.002(2) -0.004(2)
C14B 0.023(4) 0.018(3) 0.014(3) 0.000(2) 0.000(3) -0.003(2)
C14A 0.025(4) 0.015(3) 0.016(3) 0.004(2) -0.001(3) 0.002(2)
C14 0.017(3) 0.015(3) 0.013(3) -0.002(2) -0.002(2) 0.004(2)
C14C 0.011(3) 0.018(3) 0.012(3) -0.001(2) 0.000(2) -0.002(2)
C15B 0.024(3) 0.015(3) 0.009(3) 0.003(2) 0.004(2) 0.003(2)
C15A 0.026(4) 0.019(3) 0.009(3) 0.001(2) 0.004(3) 0.002(3)
C15 0.021(3) 0.015(3) 0.010(3) 0.003(2) -0.001(2) -0.004(2)
C15C 0.020(3) 0.016(3) 0.011(3) 0.000(2) 0.004(2) -0.002(2)
C16B 0.023(4) 0.024(3) 0.028(4) -0.006(3) 0.001(3) 0.003(3)
C16A 0.033(4) 0.029(4) 0.020(3) 0.000(3) -0.006(3) 0.001(3)
C16 0.018(3) 0.021(3) 0.020(3) 0.002(2) -0.002(3) -0.001(2)
C16C 0.021(4) 0.026(4) 0.048(5) -0.004(3) 0.006(3) -0.006(3)
C17B 0.030(4) 0.024(3) 0.029(4) -0.012(3) 0.000(3) 0.014(3)
C17A 0.048(5) 0.030(4) 0.026(4) 0.003(3) 0.010(3) -0.009(3)
C17 0.031(4) 0.018(3) 0.035(4) 0.003(3) -0.002(3) -0.006(3)
C17C 0.030(4) 0.031(4) 0.052(5) -0.005(3) 0.012(4) 0.001(3)
C18B 0.041(4) 0.021(3) 0.019(3) -0.004(3) 0.000(3) 0.003(3)
C18A 0.045(5) 0.026(4) 0.025(4) 0.001(3) 0.007(3) 0.014(3)
C18 0.032(4) 0.014(3) 0.029(4) 0.000(3) -0.008(3) 0.003(3)
C18C 0.034(4) 0.030(4) 0.018(3) 0.000(3) 0.005(3) -0.007(3)
C19B 0.040(4) 0.015(3) 0.028(4) -0.003(3) 0.009(3) -0.006(3)
C19A 0.044(5) 0.036(4) 0.021(4) 0.004(3) 0.002(3) 0.019(4)
C19 0.028(4) 0.023(3) 0.029(4) 0.005(3) -0.006(3) 0.005(3)
C19C 0.033(4) 0.021(3) 0.026(4) 0.000(3) 0.000(3) -0.006(3)
C20B 0.023(4) 0.018(3) 0.024(3) -0.003(3) 0.005(3) 0.000(3)
C20A 0.025(4) 0.027(3) 0.020(3) 0.007(3) 0.005(3) 0.005(3)
C20 0.022(4) 0.026(3) 0.023(4) 0.001(3) 0.001(3) -0.004(3)
C20C 0.029(4) 0.021(3) 0.023(3) -0.001(3) 0.003(3) -0.009(3)
C21B 0.052(5) 0.022(4) 0.046(5) -0.013(3) -0.006(4) 0.004(3)
C21A 0.070(6) 0.028(4) 0.049(5) 0.016(4) 0.017(5) 0.015(4)
C21 0.044(5) 0.015(3) 0.042(4) 0.005(3) -0.006(4) 0.005(3)
C21C 0.038(5) 0.028(4) 0.040(4) -0.009(3) 0.010(4) -0.003(3)

loop_
_atom_type_symbol
_atom_type_description
_atom_type_scat_dispersion_real
_atom_type_scat_dispersion_imag
_atom_type_scat_source
C C 0.0033 0.0016 'International Tables Vol C Tables 4.2.6.8 and 6.1.1.4'
H H 0.0000 0.0000 'International Tables Vol C Tables 4.2.6.8 and 6.1.1.4'
N N 0.0061 0.0033 'International Tables Vol C Tables 4.2.6.8 and 6.1.1.4'
O O 0.0106 0.0060 'International Tables Vol C Tables 4.2.6.8 and 6.1.1.4'
S S 0.1246 0.1234 'International Tables Vol C Tables 4.2.6.8 and 6.1.1.4'
K K 0.2009 0.2494 'International Tables Vol C Tables 4.2.6.8 and 6.1.1.4'

loop_
_geom_angle_atom_site_label_1
_geom_angle_atom_site_label_2
_geom_angle_atom_site_label_3
_geom_angle
_geom_angle_site_symmetry_1
_geom_angle_site_symmetry_3
O2B K3 O1A 171.15(13) . 1_655
O2B K3 O1W 83.99(12) . .
O1A K3 O1W 100.25(13) 1_655 .
O2B K3 O3C 72.74(12) . 4_566
O1A K3 O3C 109.73(13) 1_655 4_566
O1W K3 O3C 128.30(12) . 4_566
O2B K3 O1C 123.16(12) . .
O1A K3 O1C 65.54(12) 1_655 .
O1W K3 O1C 61.33(13) . .
O3C K3 O1C 94.05(13) 4_566 .
O2B K3 N3C 94.24(13) . 4_566
O1A K3 N3C 81.55(14) 1_655 4_566
O1W K3 N3C 178.20(14) . 4_566
O3C K3 N3C 50.59(12) 4_566 4_566
O1C K3 N3C 119.62(14) . 4_566
O2B K3 O3B 48.50(11) . .
O1A K3 O3B 123.36(12) 1_655 .
O1W K3 O3B 89.39(12) . .
O3C K3 O3B 106.51(12) 4_566 .
O1C K3 O3B 150.68(13) . .
N3C K3 O3B 89.70(13) 4_566 .
O2B K3 N2A 120.68(12) . 1_655
O1A K3 N2A 52.21(12) 1_655 1_655
O1W K3 N2A 88.25(12) . 1_655
O3C K3 N2A 143.31(12) 4_566 1_655
O1C K3 N2A 102.89(13) . 1_655
N3C K3 N2A 92.96(13) 4_566 1_655
O3B K3 N2A 72.78(11) . 1_655
O2B K3 C1A 151.20(13) . 1_655
O1A K3 C1A 20.08(13) 1_655 1_655
O1W K3 C1A 112.58(14) . 1_655
O3C K3 C1A 109.46(13) 4_566 1_655
O1C K3 C1A 85.62(13) . 1_655
N3C K3 C1A 69.17(14) 4_566 1_655
O3B K3 C1A 106.16(13) . 1_655
N2A K3 C1A 41.50(13) 1_655 1_655
O2B K3 S1B 24.15(8) . .
O1A K3 S1B 147.14(10) 1_655 .
O1W K3 S1B 91.50(10) . .
O3C K3 S1B 85.46(9) 4_566 .
O1C K3 S1B 144.58(10) . .
N3C K3 S1B 87.01(11) 4_566 .
O3B K3 S1B 25.40(8) . .
N2A K3 S1B 98.14(9) 1_655 .
C1A K3 S1B 127.93(11) 1_655 .
O2B K3 S1C 85.95(10) . 4_566
O1A K3 S1C 93.53(10) 1_655 4_566
O1W K3 S1C 152.10(10) . 4_566
O3C K3 S1C 24.19(8) 4_566 4_566
O1C K3 S1C 104.01(10) . 4_566
N3C K3 S1C 27.00(9) 4_566 4_566
O3B K3 S1C 103.15(9) . 4_566
N2A K3 S1C 119.13(10) 1_655 4_566
C1A K3 S1C 88.05(11) 1_655 4_566
S1B K3 S1C 89.83(5) . 4_566
O2B K3 K4 131.57(10) . .
O1A K3 K4 51.43(10) 1_655 .
O1W K3 K4 49.03(9) . .
O3C K3 K4 142.23(10) 4_566 .
O1C K3 K4 49.49(10) . .
N3C K3 K4 132.77(11) 4_566 .
O3B K3 K4 110.96(9) . .
N2A K3 K4 57.09(9) 1_655 .
C1A K3 K4 64.46(11) 1_655 .
S1B K3 K4 129.00(5) . .
S1C K3 K4 140.68(5) 4_566 .
O2B K3 H1WB 96.0 . .
O1A K3 H1WB 89.9 1_655 .
O1W K3 H1WB 17.6 . .
O3C K3 H1WB 120.9 4_566 .
O1C K3 H1WB 43.8 . .
N3C K3 H1WB 163.3 4_566 .
O3B K3 H1WB 106.9 . .
N2A K3 H1WB 93.0 1_655 .
C1A K3 H1WB 106.1 1_655 .
S1B K3 H1WB 107.5 . .
S1C K3 H1WB 141.3 4_566 .
K4 K3 H1WB 42.3 . .
O3 K2 O2W 124.14(13) 4_565 .
O3 K2 O3A 72.05(12) 4_565 .
O2W K2 O3A 81.97(13) . .
O3 K2 O1B 110.11(13) 4_565 .
O2W K2 O1B 100.55(13) . .
O3A K2 O1B 174.33(12) . .
O3 K2 N3 50.40(12) 4_565 4_565
O2W K2 N3 173.68(14) . 4_565
O3A K2 N3 92.68(13) . 4_565
O1B K2 N3 85.07(13) . 4_565
O3 K2 O1 90.79(12) 4_565 .
O2W K2 O1 61.15(12) . .
O3A K2 O1 120.17(12) . .
O1B K2 O1 65.36(12) . .
N3 K2 O1 119.60(13) 4_565 .
O3 K2 O2A 106.76(12) 4_565 .
O2W K2 O2A 90.43(12) . .
O3A K2 O2A 49.42(11) . .
O1B K2 O2A 125.20(12) . .
N3 K2 O2A 88.63(13) 4_565 .
O1 K2 O2A 151.58(12) . .
O3 K2 N2B 146.33(13) 4_565 .
O2W K2 N2B 89.05(13) . .
O3A K2 N2B 123.60(12) . .
O1B K2 N2B 51.72(12) . .
N3 K2 N2B 96.75(13) 4_565 .
O1 K2 N2B 102.44(13) . .
O2A K2 N2B 75.30(12) . .
O3 K2 S1A 85.77(10) 4_565 .
O2W K2 S1A 90.32(10) . .
O3A K2 S1A 24.63(8) . .
O1B K2 S1A 149.74(10) . .
N3 K2 S1A 86.13(10) 4_565 .
O1 K2 S1A 142.38(9) . .
O2A K2 S1A 25.60(8) . .
N2B K2 S1A 100.90(10) . .
O3 K2 S1 24.31(8) 4_565 4_565
O2W K2 S1 148.23(10) . 4_565
O3A K2 S1 85.04(10) . 4_565
O1B K2 S1 95.15(10) . 4_565
N3 K2 S1 26.76(9) 4_565 4_565
O1 K2 S1 102.11(10) . 4_565
O2A K2 S1 102.82(9) . 4_565
N2B K2 S1 122.07(10) . 4_565
S1A K2 S1 89.77(5) . 4_565
O3 K2 C1B 111.33(14) 4_565 .
O2W K2 C1B 112.95(15) . .
O3A K2 C1B 154.36(14) . .
O1B K2 C1B 20.10(13) . .
N3 K2 C1B 73.26(14) 4_565 .
O1 K2 C1B 85.45(14) . .
O2A K2 C1B 107.67(13) . .
N2B K2 C1B 40.92(13) . .
S1A K2 C1B 130.49(11) . .
S1 K2 C1B 90.61(11) 4_565 .
O3 K2 K1 138.89(10) 4_565 .
O2W K2 K1 49.97(10) . .
O3A K2 K1 131.04(10) . .
O1B K2 K1 50.79(10) . .
N3 K2 K1 135.83(10) 4_565 .
O1 K2 K1 49.05(9) . .
O2A K2 K1 113.55(9) . .
N2B K2 K1 56.97(10) . .
S1A K2 K1 130.02(5) . .
S1 K2 K1 140.18(5) 4_565 .
C1B K2 K1 63.90(11) . .
O3 K2 H2WB 116.4 4_565 .
O2W K2 H2WB 17.9 . .
O3A K2 H2WB 93.8 . .
O1B K2 H2WB 89.9 . .
N3 K2 H2WB 162.0 4_565 .
O1 K2 H2WB 43.3 . .
O2A K2 H2WB 108.3 . .
N2B K2 H2WB 93.6 . .
S1A K2 H2WB 106.4 . .
S1 K2 H2WB 137.6 4_565 .
C1B K2 H2WB 106.1 . .
K1 K2 H2WB 42.9 . .
O2B K1 O1 117.43(13) 4_566 .
O2B K1 O2W 133.95(13) 4_566 .
O1 K1 O2W 62.89(13) . .
O2B K1 O1B 125.46(13) 4_566 .
O1 K1 O1B 67.14(12) . .
O2W K1 O1B 98.12(13) . .
O2B K1 O3C 70.78(12) 4_566 1_556
O1 K1 O3C 123.91(12) . 1_556
O2W K1 O3C 73.60(12) . 1_556
O1B K1 O3C 156.45(12) . 1_556
O2B K1 N2B 128.23(13) 4_566 .
O1 K1 N2B 107.16(13) . .
O2W K1 N2B 88.69(13) . .
O1B K1 N2B 51.72(12) . .
O3C K1 N2B 105.34(12) 1_556 .
O2B K1 K2 170.02(10) 4_566 .
O1 K1 K2 53.52(10) . .
O2W K1 K2 48.77(9) . .
O1B K1 K2 49.56(9) . .
O3C K1 K2 117.01(9) 1_556 .
N2B K1 K2 57.59(9) . .
O2B K1 S1B 20.21(9) 4_566 4_566
O1 K1 S1B 97.33(10) . 4_566
O2W K1 S1B 124.86(10) . 4_566
O1B K1 S1B 121.91(10) . 4_566
O3C K1 S1B 79.41(9) 1_556 4_566
N2B K1 S1B 145.29(10) . 4_566
K2 K1 S1B 150.74(6) . 4_566
O2B K1 K3 34.64(9) 4_566 4_566
O1 K1 K3 136.62(10) . 4_566
O2W K1 K3 109.97(9) . 4_566
O1B K1 K3 149.48(10) . 4_566
O3C K1 K3 37.79(8) 1_556 4_566
N2B K1 K3 115.62(10) . 4_566
K2 K1 K3 154.30(5) . 4_566
S1B K1 K3 49.19(4) 4_566 4_566
O2B K1 H2WA 117.6 4_566 .
O1 K1 H2WA 71.4 . .
O2W K1 H2WA 16.7 . .
O1B K1 H2WA 114.8 . .
O3C K1 H2WA 58.8 1_556 .
N2B K1 H2WA 100.0 . .
K2 K1 H2WA 65.5 . .
S1B K1 H2WA 111.1 4_566 .
K3 K1 H2WA 93.8 4_566 .
O2B K1 H2WB 135.4 4_566 .
O1 K1 H2WB 45.7 . .
O2W K1 H2WB 17.2 . .
O1B K1 H2WB 89.0 . .
O3C K1 H2WB 87.7 1_556 .
N2B K1 H2WB 94.5 . .
K2 K1 H2WB 43.2 . .
S1B K1 H2WB 120.2 4_566 .
K3 K1 H2WB 121.1 4_566 .
H2WA K1 H2WB 28.9 . .
O3A K4 O1W 129.36(13) 4_665 .
O3A K4 O1C 115.88(13) 4_665 .
O1W K4 O1C 61.98(12) . .
O3A K4 O1A 130.03(13) 4_665 1_655
O1W K4 O1A 96.38(13) . 1_655
O1C K4 O1A 64.44(13) . 1_655
O3A K4 O3 67.80(12) 4_665 1_654
O1W K4 O3 73.32(12) . 1_654
O1C K4 O3 122.49(12) . 1_654
O1A K4 O3 158.62(12) 1_655 1_654
O3A K4 N2A 135.15(13) 4_665 1_655
O1W K4 N2A 87.33(12) . 1_655
O1C K4 N2A 103.37(13) . 1_655
O1A K4 N2A 50.87(12) 1_655 1_655
O3 K4 N2A 108.97(12) 1_654 1_655
O3A K4 C10 61.54(13) 4_665 4_665
O1W K4 C10 155.39(14) . 4_665
O1C K4 C10 138.25(14) . 4_665
O1A K4 C10 85.71(14) 1_655 4_665
O3 K4 C10 96.11(13) 1_654 4_665
N2A K4 C10 74.96(14) 1_655 4_665
O3A K4 K3 166.86(10) 4_665 .
O1W K4 K3 48.76(9) . .
O1C K4 K3 50.99(9) . .
O1A K4 K3 47.81(9) 1_655 .
O3 K4 K3 118.03(9) 1_654 .
N2A K4 K3 56.13(9) 1_655 .
C10 K4 K3 126.42(11) 4_665 .
O3A K4 S1A 18.98(9) 4_665 4_665
O1W K4 S1A 120.96(10) . 4_665
O1C K4 S1A 96.94(10) . 4_665
O1A K4 S1A 124.73(10) 1_655 4_665
O3 K4 S1A 76.07(8) 1_654 4_665
N2A K4 S1A 150.83(10) 1_655 4_665
C10 K4 S1A 75.94(11) 4_665 4_665
K3 K4 S1A 147.93(5) . 4_665
O3A K4 K2 33.71(9) 4_665 4_665
O1W K4 K2 107.53(10) . 4_665
O1C K4 K2 134.25(10) . 4_665
O1A K4 K2 154.84(10) 1_655 4_665
O3 K4 K2 35.96(8) 1_654 4_665
N2A K4 K2 121.22(9) 1_655 4_665
C10 K4 K2 69.31(11) 4_665 4_665
K3 K4 K2 153.96(5) . 4_665
S1A K4 K2 47.57(3) 4_665 4_665
O3A K4 H1WA 113.5 4_665 .
O1W K4 H1WA 16.5 . .
O1C K4 H1WA 70.8 . .
O1A K4 H1WA 112.8 1_655 .
O3 K4 H1WA 58.4 1_654 .
N2A K4 H1WA 98.8 1_655 .
C10 K4 H1WA 150.8 4_665 .
K3 K4 H1WA 65.3 . .
S1A K4 H1WA 107.6 4_665 .
K2 K4 H1WA 91.4 4_665 .
O3A K4 H1WB 130.8 4_665 .
O1W K4 H1WB 17.4 . .
O1C K4 H1WB 44.6 . .
O1A K4 H1WB 86.6 1_655 .
O3 K4 H1WB 87.4 1_654 .
N2A K4 H1WB 92.3 1_655 .
C10 K4 H1WB 167.2 4_665 .
K3 K4 H1WB 42.4 . .
S1A K4 H1WB 116.8 4_665 .
K2 K4 H1WB 118.5 4_665 .
H1WA K4 H1WB 29.1 . .
O2B S1B O3B 112.9(2) . .
O2B S1B N3B 107.7(3) . .
O3B S1B N3B 115.0(3) . .
O2B S1B C15B 103.5(2) . .
O3B S1B C15B 105.7(3) . .
N3B S1B C15B 111.4(3) . .
O2B S1B K3 49.43(16) . .
O3B S1B K3 66.97(17) . .
N3B S1B K3 112.79(19) . .
C15B S1B K3 133.59(19) . .
O2B S1B K1 38.37(17) . 4_565
O3B S1B K1 144.34(18) . 4_565
N3B S1B K1 72.56(19) . 4_565
C15B S1B K1 102.8(2) . 4_565
K3 S1B K1 77.92(5) . 4_565
O3A S1A O2A 112.7(2) . .
O3A S1A N3A 107.2(3) . .
O2A S1A N3A 116.2(3) . .
O3A S1A C15A 103.5(2) . .
O2A S1A C15A 105.1(3) . .
N3A S1A C15A 111.4(3) . .
O3A S1A K2 52.05(16) . .
O2A S1A K2 63.35(17) . .
N3A S1A K2 115.85(19) . .
C15A S1A K2 131.4(2) . .
O3A S1A K4 36.14(17) . 4_466
O2A S1A K4 142.40(18) . 4_466
N3A S1A K4 73.74(19) . 4_466
C15A S1A K4 103.78(19) . 4_466
K2 S1A K4 79.54(5) . 4_466
O3C S1C O2C 113.6(2) . .
O3C S1C N3C 107.7(3) . .
O2C S1C N3C 114.8(2) . .
O3C S1C C15C 105.8(2) . .
O2C S1C C15C 103.7(3) . .
N3C S1C C15C 110.9(3) . .
O3C S1C K3 51.23(17) . 4_565
O2C S1C K3 145.47(17) . 4_565
N3C S1C K3 58.20(18) . 4_565
C15C S1C K3 110.2(2) . 4_565
O3 S1 O2 114.6(2) . .
O3 S1 N3 107.2(3) . .
O2 S1 N3 114.9(3) . .
O3 S1 C15 106.9(2) . .
O2 S1 C15 104.0(3) . .
N3 S1 C15 108.8(3) . .
O3 S1 K2 49.83(17) . 4_566
O2 S1 K2 146.86(18) . 4_566
N3 S1 K2 59.35(18) . 4_566
C15 S1 K2 108.6(2) . 4_566
C1B O1B K2 109.9(4) . .
C1B O1B K1 126.5(4) . .
K2 O1B K1 79.65(11) . .
C1A O1A K3 110.7(4) . 1_455
C1A O1A K4 126.0(4) . 1_455
K3 O1A K4 80.76(12) 1_455 1_455
K3 O1W K4 82.21(12) . .
K3 O1W H1WA 177.8 . .
K4 O1W H1WA 95.6 . .
K3 O1W H1WB 61.1 . .
K4 O1W H1WB 59.8 . .
H1WA O1W H1WB 118.2 . .
C1 O1 K1 136.4(4) . .
C1 O1 K2 143.1(4) . .
K1 O1 K2 77.43(11) . .
C1C O1C K4 133.2(4) . .
C1C O1C K3 144.5(4) . .
K4 O1C K3 79.52(12) . .
S1B O2B K1 121.4(2) . 4_565
S1B O2B K3 106.4(2) . .
K1 O2B K3 112.00(14) 4_565 .
S1A O2A K2 91.05(19) . .
K2 O2W K1 81.26(12) . .
K2 O2W H2WA 173.6 . .
K1 O2W H2WA 92.4 . .
K2 O2W H2WB 63.0 . .
K1 O2W H2WB 58.6 . .
H2WA O2W H2WB 114.6 . .
S1B O3B K3 87.62(18) . .
S1A O3A K4 124.9(2) . 4_466
S1A O3A K2 103.3(2) . .
K4 O3A K2 114.15(14) 4_466 .
S1 O3 K2 105.9(2) . 4_566
S1 O3 K4 126.1(2) . 1_456
K2 O3 K4 102.15(13) 4_566 1_456
S1C O3C K3 104.6(2) . 4_565
S1C O3C K1 127.4(2) . 1_554
K3 O3C K1 101.14(12) 4_565 1_554
C1B N1B N2B 119.1(5) . .
C1A N1A N2A 116.7(5) . .
C1 N1 N2 118.4(5) . .
C1C N1C N2C 117.0(5) . .
C8B N2B N1B 113.3(5) . .
C8B N2B K1 129.0(4) . .
N1B N2B K1 107.4(3) . .
C8B N2B K2 137.8(4) . .
N1B N2B K2 93.1(3) . .
K1 N2B K2 65.43(10) . .
C8A N2A N1A 113.9(5) . .
C8A N2A K3 137.9(4) . 1_455
N1A N2A K3 94.2(3) . 1_455
C8A N2A K4 125.3(4) . 1_455
N1A N2A K4 109.1(3) . 1_455
K3 N2A K4 66.78(10) 1_455 1_455
C8 N2 N1 113.0(5) . .
C8C N2C N1C 113.9(5) . .
C14B N3B S1B 122.7(4) . .
C14A N3A S1A 123.2(4) . .
C14 N3 S1 120.9(4) . .
C14 N3 K2 144.3(4) . 4_566
S1 N3 K2 93.9(2) . 4_566
C14C N3C S1C 121.1(4) . .
C14C N3C K3 143.6(4) . 4_565
S1C N3C K3 94.8(2) . 4_565
O1B C1B N1B 123.4(5) . .
O1B C1B C2B 122.1(5) . .
N1B C1B C2B 114.6(5) . .
O1B C1B K2 50.0(3) . .
N1B C1B K2 90.7(3) . .
C2B C1B K2 132.8(4) . .
O1A C1A N1A 123.5(5) . .
O1A C1A C2A 121.2(5) . .
N1A C1A C2A 115.3(5) . .
O1A C1A K3 49.2(3) . 1_455
N1A C1A K3 91.1(3) . 1_455
C2A C1A K3 134.2(4) . 1_455
O1 C1 N1 122.4(6) . .
O1 C1 C2 122.6(5) . .
N1 C1 C2 114.9(5) . .
O1C C1C N1C 122.7(5) . .
O1C C1C C2C 122.1(5) . .
N1C C1C C2C 115.2(5) . .
C7B C2B C3B 119.3(5) . .
C7B C2B C1B 122.9(5) . .
C3B C2B C1B 117.8(6) . .
C7A C2A C3A 119.6(6) . .
C7A C2A C1A 123.9(5) . .
C3A C2A C1A 116.4(6) . .
C3 C2 C7 120.0(6) . .
C3 C2 C1 116.0(6) . .
C7 C2 C1 123.9(5) . .
C3C C2C C7C 119.2(6) . .
C3C C2C C1C 116.2(6) . .
C7C C2C C1C 124.5(5) . .
C2B C3B C4B 119.7(6) . .
C2B C3B H3BA 120.2 . .
C4B C3B H3BA 120.2 . .
C4A C3A C2A 120.1(7) . .
C4A C3A H3AA 119.9 . .
C2A C3A H3AA 119.9 . .
C2 C3 C4 119.5(7) . .
C2 C3 H3A 120.2 . .
C4 C3 H3A 120.2 . .
C2C C3C C4C 120.0(7) . .
C2C C3C H3CA 120.0 . .
C4C C3C H3CA 120.0 . .
C5B C4B C3B 119.7(6) . .
C5B C4B H4BA 120.2 . .
C3B C4B H4BA 120.2 . .
C5A C4A C3A 119.7(7) . .
C5A C4A H4AA 120.2 . .
C3A C4A H4AA 120.2 . .
C5 C4 C3 120.5(7) . .
C5 C4 H4A 119.8 . .
C3 C4 H4A 119.8 . .
C5C C4C C3C 120.1(6) . .
C5C C4C H4CA 119.9 . .
C3C C4C H4CA 119.9 . .
C6B C5B C4B 120.4(6) . .
C6B C5B H5BA 119.8 . .
C4B C5B H5BA 119.8 . .
C6A C5A C4A 120.6(6) . .
C6A C5A H5AA 119.7 . .
C4A C5A H5AA 119.7 . .
C6 C5 C4 119.7(7) . .
C6 C5 H5A 120.1 . .
C4 C5 H5A 120.1 . .
C4C C5C C6C 120.1(6) . .
C4C C5C H5CA 120.0 . .
C6C C5C H5CA 120.0 . .
C5B C6B C7B 121.1(6) . .
C5B C6B H6BA 119.4 . .
C7B C6B H6BA 119.4 . .
C5A C6A C7A 119.6(6) . .
C5A C6A H6AA 120.2 . .
C7A C6A H6AA 120.2 . .
C5 C6 C7 120.8(7) . .
C5 C6 H6A 119.6 . .
C7 C6 H6A 119.6 . .
C7C C6C C5C 120.5(7) . .
C7C C6C H6CA 119.8 . .
C5C C6C H6CA 119.8 . .
C6B C7B C2B 119.8(6) . .
C6B C7B H7BA 120.1 . .
C2B C7B H7BA 120.1 . .
C2A C7A C6A 120.3(6) . .
C2A C7A H7AA 119.8 . .
C6A C7A H7AA 119.8 . .
C6 C7 C2 119.4(6) . .
C6 C7 H7A 120.3 . .
C2 C7 H7A 120.3 . .
C6C C7C C2C 120.0(6) . .
C6C C7C H7CA 120.0 . .
C2C C7C H7CA 120.0 . .
N2B C8B C9B 120.5(5) . .
N2B C8B H8BA 119.7 . .
C9B C8B H8BA 119.7 . .
N2A C8A C9A 120.4(5) . .
N2A C8A H8AA 119.8 . .
C9A C8A H8AA 119.8 . .
N2 C8 C9 121.0(5) . .
N2 C8 H8A 119.5 . .
C9 C8 H8A 119.5 . .
N2C C8C C9C 120.1(5) . .
N2C C8C H8CA 120.0 . .
C9C C8C H8CA 120.0 . .
C10B C9B C14B 119.8(5) . .
C10B C9B C8B 120.8(5) . .
C14B C9B C8B 119.4(5) . .
C10A C9A C14A 119.9(5) . .
C10A C9A C8A 120.2(5) . .
C14A C9A C8A 119.8(5) . .
C10 C9 C14 119.5(5) . .
C10 C9 C8 120.6(5) . .
C14 C9 C8 119.8(5) . .
C10C C9C C14C 119.8(5) . .
C10C C9C C8C 120.2(5) . .
C14C C9C C8C 119.9(5) . .
C9B C10B C11B 121.5(6) . .
C9B C10B H10C 119.3 . .
C11B C10B H10C 119.3 . .
C11A C10A C9A 120.6(6) . .
C11A C10A H10B 119.7 . .
C9A C10A H10B 119.7 . .
C11 C10 C9 121.7(6) . .
C11 C10 K4 85.0(4) . 4_466
C9 C10 K4 113.9(4) . 4_466
C11 C10 H10A 119.2 . .
C9 C10 H10A 119.2 . .
K4 C10 H10A 71.0 4_466 .
C11C C10C C9C 121.7(6) . .
C11C C10C H10D 119.1 . .
C9C C10C H10D 119.1 . .
C12B C11B C10B 118.5(6) . .
C12B C11B H11C 120.8 . .
C10B C11B H11C 120.8 . .
C10A C11A C12A 120.3(6) . .
C10A C11A H11B 119.9 . .
C12A C11A H11B 119.9 . .
C10 C11 C12 118.9(6) . .
C10 C11 H11A 120.5 . .
C12 C11 H11A 120.5 . .
C10C C11C C12C 118.7(5) . .
C10C C11C H11D 120.7 . .
C12C C11C H11D 120.7 . .
C11B C12B C13B 121.7(6) . .
C11B C12B H12C 119.2 . .
C13B C12B H12C 119.2 . .
C13A C12A C11A 119.7(6) . .
C13A C12A H12B 120.1 . .
C11A C12A H12B 120.1 . .
C13 C12 C11 120.2(6) . .
C13 C12 H12A 119.9 . .
C11 C12 H12A 119.9 . .
C13C C12C C11C 120.6(5) . .
C13C C12C H12D 119.7 . .
C11C C12C H12D 119.7 . .
C12B C13B C14B 120.2(6) . .
C12B C13B H13C 119.9 . .
C14B C13B H13C 119.9 . .
C12A C13A C14A 121.6(6) . .
C12A C13A H13B 119.2 . .
C14A C13A H13B 119.2 . .
C12 C13 C14 123.1(6) . .
C12 C13 H13A 118.5 . .
C14 C13 H13A 118.5 . .
C12C C13C C14C 120.9(5) . .
C12C C13C H13D 119.5 . .
C14C C13C H13D 119.5 . .
C13B C14B N3B 123.9(5) . .
C13B C14B C9B 118.1(5) . .
N3B C14B C9B 118.0(5) . .
C13A C14A C9A 117.6(5) . .
C13A C14A N3A 123.7(5) . .
C9A C14A N3A 118.6(5) . .
C13 C14 N3 126.1(5) . .
C13 C14 C9 116.6(5) . .
N3 C14 C9 117.2(5) . .
C13C C14C N3C 123.5(5) . .
C13C C14C C9C 118.3(5) . .
N3C C14C C9C 118.2(5) . .
C20B C15B C16B 120.2(5) . .
C20B C15B S1B 119.6(5) . .
C16B C15B S1B 119.9(5) . .
C16A C15A C20A 120.5(6) . .
C16A C15A S1A 120.6(5) . .
C20A C15A S1A 118.3(5) . .
C16 C15 C20 119.1(6) . .
C16 C15 S1 121.6(5) . .
C20 C15 S1 119.3(4) . .
C16C C15C C20C 121.0(6) . .
C16C C15C S1C 118.4(5) . .
C20C C15C S1C 120.6(5) . .
C15B C16B C17B 119.0(6) . .
C15B C16B H16C 120.5 . .
C17B C16B H16C 120.5 . .
C15A C16A C17A 120.0(7) . .
C15A C16A H16B 120.0 . .
C17A C16A H16B 120.0 . .
C15 C16 C17 120.5(6) . .
C15 C16 H16A 119.8 . .
C17 C16 H16A 119.8 . .
C15C C16C C17C 119.3(6) . .
C15C C16C H16D 120.3 . .
C17C C16C H16D 120.3 . .
C18B C17B C16B 121.5(6) . .
C18B C17B H17C 119.3 . .
C16B C17B H17C 119.3 . .
C18A C17A C16A 121.4(7) . .
C18A C17A H17B 119.3 . .
C16A C17A H17B 119.3 . .
C16 C17 C18 121.6(6) . .
C16 C17 H17A 119.2 . .
C18 C17 H17A 119.2 . .
C18C C17C C16C 121.4(7) . .
C18C C17C H17D 119.3 . .
C16C C17C H17D 119.3 . .
C17B C18B C19B 118.8(6) . .
C17B C18B C21B 121.7(6) . .
C19B C18B C21B 119.5(6) . .
C17A C18A C19A 118.2(6) . .
C17A C18A C21A 120.6(7) . .
C19A C18A C21A 121.2(7) . .
C19 C18 C17 117.5(6) . .
C19 C18 C21 120.5(6) . .
C17 C18 C21 122.0(6) . .
C19C C18C C17C 117.2(6) . .
C19C C18C C21C 122.7(6) . .
C17C C18C C21C 120.1(6) . .
C18B C19B C20B 120.8(6) . .
C18B C19B H19C 119.6 . .
C20B C19B H19C 119.6 . .
C20A C19A C18A 121.7(7) . .
C20A C19A H19B 119.2 . .
C18A C19A H19B 119.2 . .
C18 C19 C20 120.9(6) . .
C18 C19 H19A 119.6 . .
C20 C19 H19A 119.6 . .
C18C C19C C20C 122.4(6) . .
C18C C19C H19D 118.8 . .
C20C C19C H19D 118.8 . .
C15B C20B C19B 119.6(6) . .
C15B C20B H20C 120.2 . .
C19B C20B H20C 120.2 . .
C19A C20A C15A 118.2(6) . .
C19A C20A H20B 120.9 . .
C15A C20A H20B 120.9 . .
C15 C20 C19 120.4(6) . .
C15 C20 H20A 119.8 . .
C19 C20 H20A 119.8 . .
C15C C20C C19C 118.7(6) . .
C15C C20C H20D 120.7 . .
C19C C20C H20D 120.7 . .
C18B C21B H21G 109.5 . .
C18B C21B H21H 109.5 . .
H21G C21B H21H 109.5 . .
C18B C21B H21I 109.5 . .
H21G C21B H21I 109.5 . .
H21H C21B H21I 109.5 . .
C18A C21A H21D 109.5 . .
C18A C21A H21E 109.5 . .
H21D C21A H21E 109.5 . .
C18A C21A H21F 109.5 . .
H21D C21A H21F 109.5 . .
H21E C21A H21F 109.5 . .
C18 C21 H21A 109.5 . .
C18 C21 H21B 109.5 . .
H21A C21 H21B 109.5 . .
C18 C21 H21C 109.5 . .
H21A C21 H21C 109.5 . .
H21B C21 H21C 109.5 . .
C18C C21C H21J 109.5 . .
C18C C21C H21K 109.5 . .
H21J C21C H21K 109.5 . .
C18C C21C H21L 109.5 . .
H21J C21C H21L 109.5 . .
H21K C21C H21L 109.5 . .

loop_
_geom_bond_atom_site_label_1
_geom_bond_atom_site_label_2
_geom_bond_distance
_geom_bond_site_symmetry_2
K3 O2B 2.712(4) .
K3 O1A 2.732(4) 1_655
K3 O1W 2.763(4) .
K3 O3C 2.763(4) 4_566
K3 O1C 2.876(5) .
K3 N3C 2.925(5) 4_566
K3 O3B 3.155(4) .
K3 N2A 3.288(5) 1_655
K3 C1A 3.377(6) 1_655
K3 S1B 3.425(2) .
K3 S1C 3.430(2) 4_566
K3 H1WB 2.4661 .
K2 O3 2.713(4) 4_565
K2 O2W 2.737(4) .
K2 O3A 2.747(4) .
K2 O1B 2.783(4) .
K2 N3 2.945(5) 4_565
K2 O1 2.964(5) .
K2 O2A 3.030(4) .
K2 N2B 3.340(5) .
K2 S1A 3.390(2) .
K2 S1 3.415(2) 4_565
K2 C1B 3.417(6) .
K2 H2WB 2.4707 .
K1 O2B 2.625(4) 4_566
K1 O1 2.784(5) .
K1 O2W 2.787(5) .
K1 O1B 2.834(5) .
K1 O3C 2.962(4) 1_556
K1 N2B 3.317(5) .
K1 S1B 3.608(2) 4_566
K1 H2WA 2.9480 .
K1 H2WB 2.4535 .
K4 O3A 2.633(4) 4_665
K4 O1W 2.774(4) .
K4 O1C 2.814(5) .
K4 O1A 2.883(5) 1_655
K4 O3 3.085(4) 1_654
K4 N2A 3.325(5) 1_655
K4 C10 3.419(6) 4_665
K4 S1A 3.663(2) 4_665
K4 H1WA 2.9795 .
K4 H1WB 2.4581 .
S1B O2B 1.461(4) .
S1B O3B 1.470(4) .
S1B N3B 1.525(5) .
S1B C15B 1.781(6) .
S1B K1 3.608(2) 4_565
S1A O3A 1.452(4) .
S1A O2A 1.465(4) .
S1A N3A 1.506(5) .
S1A C15A 1.787(6) .
S1A K4 3.663(2) 4_466
S1C O3C 1.452(4) .
S1C O2C 1.461(4) .
S1C N3C 1.563(5) .
S1C C15C 1.792(6) .
S1C K3 3.430(2) 4_565
S1 O3 1.462(4) .
S1 O2 1.467(4) .
S1 N3 1.541(5) .
S1 C15 1.776(6) .
S1 K2 3.415(2) 4_566
O1B C1B 1.249(7) .
O1A C1A 1.240(7) .
O1A K3 2.732(4) 1_455
O1A K4 2.883(5) 1_455
O1W H1WA 0.8500 .
O1W H1WB 0.8498 .
O1 C1 1.228(7) .
O1C C1C 1.227(7) .
O2B K1 2.625(4) 4_565
O2W H2WA 0.8499 .
O2W H2WB 0.8499 .
O3A K4 2.633(4) 4_466
O3 K2 2.713(4) 4_566
O3 K4 3.085(4) 1_456
O3C K3 2.763(4) 4_565
O3C K1 2.963(4) 1_554
N1B C1B 1.346(7) .
N1B N2B 1.395(7) .
N1A C1A 1.371(7) .
N1A N2A 1.404(6) .
N1 C1 1.371(7) .
N1 N2 1.382(6) .
N1C C1C 1.373(7) .
N1C N2C 1.396(6) .
N2B C8B 1.269(7) .
N2A C8A 1.286(7) .
N2A K3 3.288(5) 1_455
N2A K4 3.325(5) 1_455
N2 C8 1.282(7) .
N2C C8C 1.288(7) .
N3B C14B 1.414(7) .
N3A C14A 1.442(7) .
N3 C14 1.405(7) .
N3 K2 2.945(5) 4_566
N3C C14C 1.409(7) .
N3C K3 2.925(5) 4_565
C1B C2B 1.487(8) .
C1A C2A 1.500(8) .
C1A K3 3.377(6) 1_455
C1 C2 1.492(8) .
C1C C2C 1.494(8) .
C2B C7B 1.390(9) .
C2B C3B 1.398(8) .
C2A C7A 1.367(9) .
C2A C3A 1.391(8) .
C2 C3 1.380(9) .
C2 C7 1.399(9) .
C2C C3C 1.380(9) .
C2C C7C 1.404(9) .
C3B C4B 1.401(9) .
C3B H3BA 0.9500 .
C3A C4A 1.384(9) .
C3A H3AA 0.9500 .
C3 C4 1.391(10) .
C3 H3A 0.9500 .
C3C C4C 1.401(9) .
C3C H3CA 0.9500 .
C4B C5B 1.383(10) .
C4B H4BA 0.9500 .
C4A C5A 1.381(10) .
C4A H4AA 0.9500 .
C4 C5 1.389(11) .
C4 H4A 0.9500 .
C4C C5C 1.367(10) .
C4C H4CA 0.9500 .
C5B C6B 1.355(9) .
C5B H5BA 0.9500 .
C5A C6A 1.367(9) .
C5A H5AA 0.9500 .
C5 C6 1.364(10) .
C5 H5A 0.9500 .
C5C C6C 1.387(10) .
C5C H5CA 0.9500 .
C6B C7B 1.385(9) .
C6B H6BA 0.9500 .
C6A C7A 1.399(9) .
C6A H6AA 0.9500 .
C6 C7 1.390(9) .
C6 H6A 0.9500 .
C6C C7C 1.372(9) .
C6C H6CA 0.9500 .
C7B H7BA 0.9500 .
C7A H7AA 0.9500 .
C7 H7A 0.9500 .
C7C H7CA 0.9500 .
C8B C9B 1.482(8) .
C8B H8BA 0.9500 .
C8A C9A 1.468(8) .
C8A H8AA 0.9500 .
C8 C9 1.461(8) .
C8 H8A 0.9500 .
C8C C9C 1.465(8) .
C8C H8CA 0.9500 .
C9B C10B 1.379(8) .
C9B C14B 1.418(8) .
C9A C10A 1.406(8) .
C9A C14A 1.415(8) .
C9 C10 1.402(8) .
C9 C14 1.428(8) .
C9C C10C 1.396(8) .
C9C C14C 1.409(8) .
C10B C11B 1.384(9) .
C10B H10C 0.9500 .
C10A C11A 1.371(8) .
C10A H10B 0.9500 .
C10 C11 1.382(8) .
C10 K4 3.419(6) 4_466
C10 H10A 0.9500 .
C10C C11C 1.380(8) .
C10C H10D 0.9500 .
C11B C12B 1.377(10) .
C11B H11C 0.9500 .
C11A C12A 1.389(9) .
C11A H11B 0.9500 .
C11 C12 1.385(8) .
C11 H11A 0.9500 .
C11C C12C 1.402(8) .
C11C H11D 0.9500 .
C12B C13B 1.384(9) .
C12B H12C 0.9500 .
C12A C13A 1.385(8) .
C12A H12B 0.9500 .
C12 C13 1.372(8) .
C12 H12A 0.9500 .
C12C C13C 1.388(8) .
C12C H12D 0.9500 .
C13B C14B 1.395(8) .
C13B H13C 0.9500 .
C13A C14A 1.402(8) .
C13A H13B 0.9500 .
C13 C14 1.399(8) .
C13 H13A 0.9500 .
C13C C14C 1.407(8) .
C13C H13D 0.9500 .
C15B C20B 1.382(9) .
C15B C16B 1.388(9) .
C15A C16A 1.370(9) .
C15A C20A 1.401(9) .
C15 C16 1.366(8) .
C15 C20 1.395(9) .
C15C C16C 1.353(9) .
C15C C20C 1.379(8) .
C16B C17B 1.402(8) .
C16B H16C 0.9500 .
C16A C17A 1.404(9) .
C16A H16B 0.9500 .
C16 C17 1.389(8) .
C16 H16A 0.9500 .
C16C C17C 1.400(10) .
C16C H16D 0.9500 .
C17B C18B 1.367(10) .
C17B H17C 0.9500 .
C17A C18A 1.362(10) .
C17A H17B 0.9500 .
C17 C18 1.395(9) .
C17 H17A 0.9500 .
C17C C18C 1.393(10) .
C17C H17D 0.9500 .
C18B C19B 1.389(10) .
C18B C21B 1.528(9) .
C18A C19A 1.405(11) .
C18A C21A 1.504(9) .
C18 C19 1.388(9) .
C18 C21 1.492(8) .
C18C C19C 1.362(10) .
C18C C21C 1.525(9) .
C19B C20B 1.395(8) .
C19B H19C 0.9500 .
C19A C20A 1.398(9) .
C19A H19B 0.9500 .
C19 C20 1.395(9) .
C19 H19A 0.9500 .
C19C C20C 1.395(9) .
C19C H19D 0.9500 .
C20B H20C 0.9500 .
C20A H20B 0.9500 .
C20 H20A 0.9500 .
C20C H20D 0.9500 .
C21B H21G 0.9800 .
C21B H21H 0.9800 .
C21B H21I 0.9800 .
C21A H21D 0.9800 .
C21A H21E 0.9800 .
C21A H21F 0.9800 .
C21 H21A 0.9800 .
C21 H21B 0.9800 .
C21 H21C 0.9800 .
C21C H21J 0.9800 .
C21C H21K 0.9800 .
C21C H21L 0.9800 .

loop_
_geom_torsion_atom_site_label_1
_geom_torsion_atom_site_label_2
_geom_torsion_atom_site_label_3
_geom_torsion_atom_site_label_4
_geom_torsion
_geom_torsion_site_symmetry_1
_geom_torsion_site_symmetry_4
O3B S1B O2B K1 -152.5(2) . 4_565
N3B S1B O2B K1 -24.4(3) . 4_565
C15B S1B O2B K1 93.6(3) . 4_565
K3 S1B O2B K1 -129.6(3) . 4_565
O3B S1B O2B K3 -22.9(3) . .
N3B S1B O2B K3 105.2(2) . .
C15B S1B O2B K3 -136.7(2) . .
K1 S1B O2B K3 129.6(3) 4_565 .
O3A S1A O2A K2 -17.0(2) . .
N3A S1A O2A K2 107.3(2) . .
C15A S1A O2A K2 -129.1(2) . .
K4 S1A O2A K2 10.0(3) 4_466 .
O2B S1B O3B K3 18.7(2) . .
N3B S1B O3B K3 -105.4(2) . .
C15B S1B O3B K3 131.2(2) . .
K1 S1B O3B K3 -10.7(3) 4_565 .
O2A S1A O3A K4 152.0(2) . 4_466
N3A S1A O3A K4 22.9(3) . 4_466
C15A S1A O3A K4 -94.9(3) . 4_466
K2 S1A O3A K4 132.6(3) . 4_466
O2A S1A O3A K2 19.3(3) . .
N3A S1A O3A K2 -109.7(2) . .
C15A S1A O3A K2 132.4(2) . .
K4 S1A O3A K2 -132.6(3) 4_466 .
O2 S1 O3 K2 -145.0(2) . 4_566
N3 S1 O3 K2 -16.1(3) . 4_566
C15 S1 O3 K2 100.4(2) . 4_566
O2 S1 O3 K4 -26.4(3) . 1_456
N3 S1 O3 K4 102.4(3) . 1_456
C15 S1 O3 K4 -141.1(3) . 1_456
K2 S1 O3 K4 118.5(3) 4_566 1_456
O2C S1C O3C K3 143.4(2) . 4_565
N3C S1C O3C K3 15.1(3) . 4_565
C15C S1C O3C K3 -103.5(2) . 4_565
O2C S1C O3C K1 26.6(3) . 1_554
N3C S1C O3C K1 -101.6(3) . 1_554
C15C S1C O3C K1 139.8(3) . 1_554
K3 S1C O3C K1 -116.7(3) 4_565 1_554
C1B N1B N2B C8B -171.4(6) . .
C1B N1B N2B K1 -22.9(6) . .
C1B N1B N2B K2 42.3(5) . .
C1A N1A N2A C8A 170.3(5) . .
C1A N1A N2A K3 -41.9(5) . 1_455
C1A N1A N2A K4 24.9(6) . 1_455
C1 N1 N2 C8 -167.3(5) . .
C1C N1C N2C C8C 169.3(5) . .
O2B S1B N3B C14B -175.5(4) . .
O3B S1B N3B C14B -48.6(5) . .
C15B S1B N3B C14B 71.7(5) . .
K3 S1B N3B C14B -122.8(4) . .
K1 S1B N3B C14B 168.9(5) 4_565 .
O3A S1A N3A C14A 171.2(4) . .
O2A S1A N3A C14A 44.1(5) . .
C15A S1A N3A C14A -76.2(5) . .
K2 S1A N3A C14A 115.6(4) . .
K4 S1A N3A C14A -175.0(5) 4_466 .
O3 S1 N3 C14 -174.2(4) . .
O2 S1 N3 C14 -45.5(5) . .
C15 S1 N3 C14 70.6(5) . .
K2 S1 N3 C14 171.5(5) 4_566 .
O3 S1 N3 K2 14.3(2) . 4_566
O2 S1 N3 K2 142.9(2) . 4_566
C15 S1 N3 K2 -101.0(2) . 4_566
O3C S1C N3C C14C 172.8(4) . .
O2C S1C N3C C14C 45.2(5) . .
C15C S1C N3C C14C -71.9(5) . .
K3 S1C N3C C14C -173.4(5) 4_565 .
O3C S1C N3C K3 -13.8(3) . 4_565
O2C S1C N3C K3 -141.4(2) . 4_565
C15C S1C N3C K3 101.5(2) . 4_565
K2 O1B C1B N1B -57.7(7) . .
K1 O1B C1B N1B 34.0(8) . .
K2 O1B C1B C2B 121.4(5) . .
K1 O1B C1B C2B -146.9(4) . .
K1 O1B C1B K2 91.8(4) . .
N2B N1B C1B O1B -0.7(9) . .
N2B N1B C1B C2B -179.9(5) . .
N2B N1B C1B K2 -41.1(5) . .
K3 O1A C1A N1A 57.3(7) 1_455 .
K4 O1A C1A N1A -36.3(8) 1_455 .
K3 O1A C1A C2A -123.6(5) 1_455 .
K4 O1A C1A C2A 142.7(4) 1_455 .
K4 O1A C1A K3 -93.6(4) 1_455 1_455
N2A N1A C1A O1A 0.9(9) . .
N2A N1A C1A C2A -178.2(5) . .
N2A N1A C1A K3 40.5(5) . 1_455
K1 O1 C1 N1 -97.7(7) . .
K2 O1 C1 N1 53.0(10) . .
K1 O1 C1 C2 85.7(7) . .
K2 O1 C1 C2 -123.7(6) . .
N2 N1 C1 O1 -3.8(9) . .
N2 N1 C1 C2 173.0(5) . .
K4 O1C C1C N1C 101.1(7) . .
K3 O1C C1C N1C -51.2(10) . .
K4 O1C C1C C2C -81.4(7) . .
K3 O1C C1C C2C 126.4(6) . .
N2C N1C C1C O1C 1.3(9) . .
N2C N1C C1C C2C -176.4(5) . .
O1B C1B C2B C7B -148.3(6) . .
N1B C1B C2B C7B 30.9(8) . .
K2 C1B C2B C7B -85.3(7) . .
O1B C1B C2B C3B 32.1(9) . .
N1B C1B C2B C3B -148.7(6) . .
K2 C1B C2B C3B 95.1(6) . .
O1A C1A C2A C7A 161.0(6) . .
N1A C1A C2A C7A -19.9(9) . .
K3 C1A C2A C7A 99.5(7) 1_455 .
O1A C1A C2A C3A -17.5(9) . .
N1A C1A C2A C3A 161.7(6) . .
K3 C1A C2A C3A -79.0(7) 1_455 .
O1 C1 C2 C3 28.7(9) . .
N1 C1 C2 C3 -148.1(6) . .
O1 C1 C2 C7 -155.3(6) . .
N1 C1 C2 C7 27.9(9) . .
O1C C1C C2C C3C -19.2(9) . .
N1C C1C C2C C3C 158.5(6) . .
O1C C1C C2C C7C 161.0(6) . .
N1C C1C C2C C7C -21.3(9) . .
C7B C2B C3B C4B -0.9(9) . .
C1B C2B C3B C4B 178.7(6) . .
C7A C2A C3A C4A 1.2(10) . .
C1A C2A C3A C4A 179.7(6) . .
C7 C2 C3 C4 -1.9(11) . .
C1 C2 C3 C4 174.3(7) . .
C7C C2C C3C C4C 1.5(11) . .
C1C C2C C3C C4C -178.4(6) . .
C2B C3B C4B C5B 0.9(10) . .
C2A C3A C4A C5A 1.0(11) . .
C2 C3 C4 C5 3.4(13) . .
C2C C3C C4C C5C -0.8(12) . .
C3B C4B C5B C6B 1.2(11) . .
C3A C4A C5A C6A -2.2(12) . .
C3 C4 C5 C6 -2.0(13) . .
C3C C4C C5C C6C 0.0(12) . .
C4B C5B C6B C7B -3.3(10) . .
C4A C5A C6A C7A 1.1(11) . .
C4 C5 C6 C7 -0.9(13) . .
C4C C5C C6C C7C 0.2(12) . .
C5B C6B C7B C2B 3.3(10) . .
C3B C2B C7B C6B -1.2(9) . .
C1B C2B C7B C6B 179.2(6) . .
C3A C2A C7A C6A -2.3(9) . .
C1A C2A C7A C6A 179.3(6) . .
C5A C6A C7A C2A 1.2(10) . .
C5 C6 C7 C2 2.3(11) . .
C3 C2 C7 C6 -0.9(10) . .
C1 C2 C7 C6 -176.8(6) . .
C5C C6C C7C C2C 0.5(11) . .
C3C C2C C7C C6C -1.3(10) . .
C1C C2C C7C C6C 178.5(6) . .
N1B N2B C8B C9B 177.9(5) . .
K1 N2B C8B C9B 37.8(8) . .
K2 N2B C8B C9B -57.8(8) . .
N1A N2A C8A C9A -178.1(5) . .
K3 N2A C8A C9A 54.3(8) 1_455 .
K4 N2A C8A C9A -39.3(8) 1_455 .
N1 N2 C8 C9 175.1(5) . .
N1C N2C C8C C9C -176.7(5) . .
N2B C8B C9B C10B 9.8(9) . .
N2B C8B C9B C14B -168.9(6) . .
N2A C8A C9A C10A -9.5(9) . .
N2A C8A C9A C14A 167.0(6) . .
N2 C8 C9 C10 -18.7(9) . .
N2 C8 C9 C14 164.8(6) . .
N2C C8C C9C C10C 17.4(9) . .
N2C C8C C9C C14C -164.6(5) . .
C14B C9B C10B C11B 3.1(10) . .
C8B C9B C10B C11B -175.5(6) . .
C14A C9A C10A C11A -2.0(9) . .
C8A C9A C10A C11A 174.5(6) . .
C14 C9 C10 C11 -0.4(9) . .
C8 C9 C10 C11 -176.9(6) . .
C14 C9 C10 K4 98.9(5) . 4_466
C8 C9 C10 K4 -77.6(6) . 4_466
C14C C9C C10C C11C 0.1(9) . .
C8C C9C C10C C11C 178.1(6) . .
C9B C10B C11B C12B 0.8(10) . .
C9A C10A C11A C12A -2.7(10) . .
C9 C10 C11 C12 0.7(9) . .
K4 C10 C11 C12 -114.4(5) 4_466 .
C9C C10C C11C C12C -0.5(10) . .
C10B C11B C12B C13B -2.2(11) . .
C10A C11A C12A C13A 3.8(10) . .
C10 C11 C12 C13 -0.2(9) . .
C10C C11C C12C C13C -0.2(9) . .
C11B C12B C13B C14B -0.3(10) . .
C11A C12A C13A C14A -0.2(10) . .
C11 C12 C13 C14 -0.7(9) . .
C11C C12C C13C C14C 1.2(9) . .
C12B C13B C14B N3B -175.0(6) . .
C12B C13B C14B C9B 4.1(9) . .
S1B N3B C14B C13B -31.9(8) . .
S1B N3B C14B C9B 149.1(5) . .
C10B C9B C14B C13B -5.5(9) . .
C8B C9B C14B C13B 173.1(5) . .
C10B C9B C14B N3B 173.6(6) . .
C8B C9B C14B N3B -7.7(8) . .
C12A C13A C14A C9A -4.4(9) . .
C12A C13A C14A N3A 173.6(6) . .
C10A C9A C14A C13A 5.5(9) . .
C8A C9A C14A C13A -171.0(6) . .
C10A C9A C14A N3A -172.6(5) . .
C8A C9A C14A N3A 10.9(9) . .
S1A N3A C14A C13A 36.1(8) . .
S1A N3A C14A C9A -145.9(5) . .
C12 C13 C14 N3 -175.1(6) . .
C12 C13 C14 C9 1.0(9) . .
S1 N3 C14 C13 -26.4(8) . .
K2 N3 C14 C13 139.0(5) 4_566 .
S1 N3 C14 C9 157.5(4) . .
K2 N3 C14 C9 -37.1(9) 4_566 .
C10 C9 C14 C13 -0.4(8) . .
C8 C9 C14 C13 176.1(5) . .
C10 C9 C14 N3 176.0(5) . .
C8 C9 C14 N3 -7.4(8) . .
C12C C13C C14C N3C 176.6(6) . .
C12C C13C C14C C9C -1.5(9) . .
S1C N3C C14C C13C 31.7(8) . .
K3 N3C C14C C13C -137.1(5) 4_565 .
S1C N3C C14C C9C -150.1(5) . .
K3 N3C C14C C9C 41.0(9) 4_565 .
C10C C9C C14C C13C 0.9(8) . .
C8C C9C C14C C13C -177.1(5) . .
C10C C9C C14C N3C -177.4(5) . .
C8C C9C C14C N3C 4.7(8) . .
O2B S1B C15B C20B -86.3(5) . .
O3B S1B C15B C20B 154.8(5) . .
N3B S1B C15B C20B 29.2(6) . .
K3 S1B C15B C20B -132.3(4) . .
K1 S1B C15B C20B -46.9(5) 4_565 .
O2B S1B C15B C16B 87.4(5) . .
O3B S1B C15B C16B -31.5(5) . .
N3B S1B C15B C16B -157.1(5) . .
K3 S1B C15B C16B 41.5(6) . .
K1 S1B C15B C16B 126.9(5) 4_565 .
O3A S1A C15A C16A 95.4(5) . .
O2A S1A C15A C16A -146.1(5) . .
N3A S1A C15A C16A -19.5(6) . .
K2 S1A C15A C16A 146.3(4) . .
K4 S1A C15A C16A 58.2(5) 4_466 .
O3A S1A C15A C20A -75.7(5) . .
O2A S1A C15A C20A 42.8(5) . .
N3A S1A C15A C20A 169.4(5) . .
K2 S1A C15A C20A -24.8(6) . .
K4 S1A C15A C20A -112.9(5) 4_466 .
O3 S1 C15 C16 107.9(5) . .
O2 S1 C15 C16 -13.7(6) . .
N3 S1 C15 C16 -136.6(5) . .
K2 S1 C15 C16 160.4(4) 4_566 .
O3 S1 C15 C20 -73.6(5) . .
O2 S1 C15 C20 164.8(5) . .
N3 S1 C15 C20 41.9(6) . .
K2 S1 C15 C20 -21.1(5) 4_566 .
O3C S1C C15C C16C 66.6(6) . .
O2C S1C C15C C16C -173.6(5) . .
N3C S1C C15C C16C -49.9(6) . .
K3 S1C C15C C16C 12.7(6) 4_565 .
O3C S1C C15C C20C -112.5(5) . .
O2C S1C C15C C20C 7.3(6) . .
N3C S1C C15C C20C 131.1(5) . .
K3 S1C C15C C20C -166.4(4) 4_565 .
C20B C15B C16B C17B 0.3(9) . .
S1B C15B C16B C17B -173.4(5) . .
C20A C15A C16A C17A 0.2(9) . .
S1A C15A C16A C17A -170.7(5) . .
C20 C15 C16 C17 2.5(9) . .
S1 C15 C16 C17 -179.1(5) . .
C20C C15C C16C C17C 1.4(10) . .
S1C C15C C16C C17C -177.6(6) . .
C15B C16B C17B C18B 1.8(10) . .
C15A C16A C17A C18A 1.5(10) . .
C15 C16 C17 C18 -1.9(10) . .
C15C C16C C17C C18C -1.5(12) . .
C16B C17B C18B C19B -3.7(10) . .
C16B C17B C18B C21B 178.4(6) . .
C16A C17A C18A C19A -2.7(10) . .
C16A C17A C18A C21A 177.3(6) . .
C16 C17 C18 C19 -0.5(10) . .
C16 C17 C18 C21 179.4(6) . .
C16C C17C C18C C19C 0.2(11) . .
C16C C17C C18C C21C 179.8(7) . .
C17B C18B C19B C20B 3.7(10) . .
C21B C18B C19B C20B -178.4(6) . .
C17A C18A C19A C20A 2.2(10) . .
C21A C18A C19A C20A -177.7(6) . .
C17 C18 C19 C20 2.3(10) . .
C21 C18 C19 C20 -177.6(6) . .
C17C C18C C19C C20C 1.1(10) . .
C21C C18C C19C C20C -178.4(6) . .
C16B C15B C20B C19B -0.3(9) . .
S1B C15B C20B C19B 173.4(5) . .
C18B C19B C20B C15B -1.7(10) . .
C18A C19A C20A C15A -0.6(10) . .
C16A C15A C20A C19A -0.7(9) . .
S1A C15A C20A C19A 170.4(5) . .
C16 C15 C20 C19 -0.7(9) . .
S1 C15 C20 C19 -179.2(5) . .
C18 C19 C20 C15 -1.8(10) . .
C16C C15C C20C C19C -0.2(9) . .
S1C C15C C20C C19C 178.9(5) . .
C18C C19C C20C C15C -1.2(10) . .
